data_7052535
loop_
_publ_author_name
'Dom\'inguez, Oscar'
'Rodr\'iguez-Molina, Braulio'
'Rodr\'iguez, Mario'
'Ariza, Armando'
'Farf\'an, Norberto'
'Santillan, Rosa'

_publ_section_title
;
 X-Ray crystallographic and spectroscopic properties of eight Schiff
 bases as evidence of the proton transfer reaction. Role of the
 intermolecular hydrogen bond
;
_journal_issue 1
_journal_name_full 'New Journal of Chemistry'
_journal_page_first 156
_journal_paper_doi 10.1039/c0nj00179a
_journal_volume 35
_journal_year 2011
_chemical_absolute_configuration rm
_chemical_formula_moiety 'C21 H19 N1 O2'
_chemical_formula_sum 'C21 H19 N O2'
_chemical_formula_weight 317.37
_chemical_name_common (1R,2S)-2-((2-hydroxy-1,2-diphenyl-ethylimino)-methyl)-phenol
_chemical_name_systematic
;
(1R,2S)-2-[(2-hydroxy-1,2-diphenyl-ethylimino)-methyl]-phenol
;
_space_group_IT_number 19
_symmetry_cell_setting orthorhombic
_symmetry_Int_Tables_number 19
_symmetry_space_group_name_Hall 'P 2ac 2ab'
_symmetry_space_group_name_H-M 'P 21 21 21'
_atom_sites_solution_hydrogens geom
_atom_sites_solution_primary direct
_atom_sites_solution_secondary difmap
_audit_conform_dict_location ftp://ftp.iucr.org/pub/cif_core.dic
_audit_conform_dict_name cif_core.dic
_audit_conform_dict_version 2.4
_audit_creation_date 2010-07-20T23:29:25-00:00
_audit_creation_method 'WinGX routine CIF_UPDATE'
_cell_angle_alpha 90
_cell_angle_beta 90
_cell_angle_gamma 90
_cell_formula_units_Z 4
_cell_length_a 6.1478(2)
_cell_length_b 7.5477(2)
_cell_length_c 36.07980(10)
_cell_measurement_reflns_used 4678
_cell_measurement_temperature 293(2)
_cell_measurement_theta_max 27.485
_cell_measurement_theta_min 2.91
_cell_measurement_wavelength 0.71073
_cell_volume 1674.17(7)
_computing_cell_refinement 'HKL Scalepack (Otwinowski & Minor 1997)'
_computing_data_collection 'Collect (Nonius BV, 1997-2000)'
_computing_data_reduction 'HKL Denzo and Scalepack (Otwinowski & Minor 1997)'
_computing_molecular_graphics 'Ortep-3 for Windows (Farrugia, 1997)'
_computing_publication_material 'WinGX publication routines (Farrugia, 1999)'
_computing_structure_refinement 'SHELXL-97 (Sheldrick, 2008)'
_computing_structure_solution 'SHELXS-86 (Sheldrick, 1986)'
_diffrn_ambient_temperature 293(2)
_diffrn_detector 'CCD plate'
_diffrn_detector_area_resol_mean 9
_diffrn_measured_fraction_theta_full 0.882
_diffrn_measured_fraction_theta_max 0.869
_diffrn_measurement_device '95mm CCD camera on \k-goniostat'
_diffrn_measurement_device_type KappaCCD
_diffrn_measurement_method 'CCD rotation images, thick slices'
_diffrn_orient_matrix_type 'by Nonius Collect from scalepack cell'
_diffrn_orient_matrix_UB_11 -0.874791E-1
_diffrn_orient_matrix_UB_12 -0.110313
_diffrn_orient_matrix_UB_13 -0.00367
_diffrn_orient_matrix_UB_21 0.133882
_diffrn_orient_matrix_UB_22 -0.732058E-1
_diffrn_orient_matrix_UB_23 0.36398E-2
_diffrn_orient_matrix_UB_31 -0.296861E-1
_diffrn_orient_matrix_UB_32 -0.50825E-2
_diffrn_orient_matrix_UB_33 0.272301E-1
_diffrn_radiation_monochromator graphite
_diffrn_radiation_probe x-ray
_diffrn_radiation_type MoK\a
_diffrn_radiation_wavelength 0.71073
_diffrn_reflns_av_R_equivalents 0.0476
_diffrn_reflns_av_unetI/netI 0.0705
_diffrn_reflns_limit_h_max 7
_diffrn_reflns_limit_h_min -5
_diffrn_reflns_limit_k_max 9
_diffrn_reflns_limit_k_min -9
_diffrn_reflns_limit_l_max 46
_diffrn_reflns_limit_l_min -37
_diffrn_reflns_number 4795
_diffrn_reflns_theta_full 25
_diffrn_reflns_theta_max 27.48
_diffrn_reflns_theta_min 3.19
_diffrn_source 'Enraf Nonius FR590'
_exptl_absorpt_coefficient_mu 0.081
_exptl_absorpt_correction_type none
_exptl_crystal_colour Yellow
_exptl_crystal_density_diffrn 1.259
_exptl_crystal_density_method 'not measured'
_exptl_crystal_description prism
_exptl_crystal_F_000 672
_exptl_crystal_size_max 0.50
_exptl_crystal_size_mid 0.10
_exptl_crystal_size_min 0.10
_refine_diff_density_max 0.200
_refine_diff_density_min -0.192
_refine_diff_density_rms 0.063
_refine_ls_abs_structure_details
;
The light-atom structure prevented a useful absolute structure parameter.
However, the chirality of the molecule is completely reliable by considering
the enantiomeric purity of the starting material,
(1S,2R)-2-amino-1,2-diphenyletanol. The Friedel-pairs reflections were
merged in the refinement by using MERG4, Flack H D (1983), Acta Cryst. A39,
876-881.
;
_refine_ls_abs_structure_Flack -10(10)
_refine_ls_extinction_method none
_refine_ls_goodness_of_fit_ref 1.080
_refine_ls_hydrogen_treatment mixed
_refine_ls_matrix_type full
_refine_ls_number_parameters 223
_refine_ls_number_reflns 1958
_refine_ls_number_restraints 1
_refine_ls_restrained_S_all 1.081
_refine_ls_R_factor_all 0.0940
_refine_ls_R_factor_gt 0.0499
_refine_ls_shift/su_max 0.000
_refine_ls_shift/su_mean 0.000
_refine_ls_structure_factor_coef Fsqd
_refine_ls_weighting_details 'calc w=1/[\s^2^(Fo^2^)+(0.0841P)^2^+0.0000P] where P=(Fo^2^+2Fc^2^)/3'
_refine_ls_weighting_scheme calc
_refine_ls_wR_factor_gt 0.1158
_refine_ls_wR_factor_ref 0.1488
_reflns_number_gt 1312
_reflns_number_total 1958
_reflns_threshold_expression >2\s(I)
_cod_data_source_file C0NJ00179A.TXT
_cod_data_source_block Compound3
_cod_original_formula_sum 'C21 H19 N1 O2'
_cod_database_code 7052535

loop_
_symmetry_equiv_pos_as_xyz
'x, y, z'
'-x+1/2, -y, z+1/2'
'x+1/2, -y+1/2, -z'
'-x, y+1/2, -z+1/2'

loop_
_atom_site_label
_atom_site_type_symbol
_atom_site_fract_x
_atom_site_fract_y
_atom_site_fract_z
_atom_site_U_iso_or_equiv
_atom_site_adp_type
_atom_site_occupancy
_atom_site_symmetry_multiplicity
_atom_site_calc_flag
_atom_site_refinement_flags
_atom_site_disorder_assembly
_atom_site_disorder_group
C2 C 0.4549(5) 0.3070(4) 0.44591(10) 0.0416(8) Uani 1 1 d . . .
C3 C 0.3167(6) 0.3591(5) 0.47426(10) 0.0505(9) Uani 1 1 d . . .
H3 H 0.1815 0.3053 0.4769 0.061 Uiso 1 1 calc R . .
C4 C 0.3787(7) 0.4903(5) 0.49859(12) 0.0558(10) Uani 1 1 d . . .
H4 H 0.2845 0.5251 0.5174 0.067 Uiso 1 1 calc R . .
C5 C 0.5817(7) 0.5716(5) 0.49526(10) 0.0561(10) Uani 1 1 d . . .
H5 H 0.6233 0.6599 0.5118 0.067 Uiso 1 1 calc R . .
C6 C 0.7182(6) 0.5200(4) 0.46754(11) 0.0490(9) Uani 1 1 d . . .
H6 H 0.8528 0.5751 0.4652 0.059 Uiso 1 1 calc R . .
C7 C 0.6610(5) 0.3866(4) 0.44258(9) 0.0382(8) Uani 1 1 d . . .
C8 C 0.8106(6) 0.3271(4) 0.41431(9) 0.0413(8) Uani 1 1 d . . .
H8 H 0.947 0.3798 0.4129 0.05 Uiso 1 1 calc R . .
C10 C 0.9307(5) 0.1397(4) 0.36601(10) 0.0423(8) Uani 1 1 d . . .
H10 H 1.0617 0.2108 0.3702 0.051 Uiso 1 1 calc R . .
C11 C 0.9878(5) -0.0550(5) 0.37569(9) 0.0436(8) Uani 1 1 d . . .
H11 H 1.1155 -0.0895 0.3611 0.052 Uiso 1 1 calc R . .
C12 C 0.8654(6) 0.1649(4) 0.32547(9) 0.0402(8) Uani 1 1 d . . .
C13 C 1.0150(6) 0.2339(5) 0.30074(11) 0.0523(9) Uani 1 1 d . . .
H13 H 1.154 0.2619 0.3091 0.063 Uiso 1 1 calc R . .
C14 C 0.9630(7) 0.2620(6) 0.26408(11) 0.0607(11) Uani 1 1 d . . .
H14 H 1.0656 0.3098 0.248 0.073 Uiso 1 1 calc R . .
C15 C 0.7564(8) 0.2189(6) 0.25117(11) 0.0597(11) Uani 1 1 d . . .
H15 H 0.7197 0.2377 0.2265 0.072 Uiso 1 1 calc R . .
C16 C 0.6068(7) 0.1479(5) 0.27546(12) 0.0572(10) Uani 1 1 d . . .
H16 H 0.4693 0.1167 0.2669 0.069 Uiso 1 1 calc R . .
C17 C 0.6593(6) 0.1223(5) 0.31254(11) 0.0496(9) Uani 1 1 d . . .
H18 H 0.5559 0.0764 0.3287 0.06 Uiso 1 1 calc R . .
C18 C 0.8081(6) -0.1849(4) 0.36770(9) 0.0439(8) Uani 1 1 d . . .
C19 C 0.8145(7) -0.2866(5) 0.33568(11) 0.0592(11) Uani 1 1 d . . .
H19 H 0.9339 -0.2793 0.3199 0.071 Uiso 1 1 calc R . .
C20 C 0.6434(10) -0.3993(5) 0.32712(13) 0.0754(14) Uani 1 1 d . . .
H20 H 0.648 -0.4657 0.3054 0.091 Uiso 1 1 calc R . .
C21 C 0.4671(8) -0.4137(5) 0.35038(15) 0.0721(13) Uani 1 1 d . . .
H21 H 0.3514 -0.4874 0.3442 0.086 Uiso 1 1 calc R . .
C22 C 0.4635(7) -0.3176(5) 0.38298(13) 0.0601(11) Uani 1 1 d . . .
H22 H 0.3465 -0.329 0.3991 0.072 Uiso 1 1 calc R . .
C23 C 0.6328(6) -0.2046(4) 0.39166(10) 0.0475(9) Uani 1 1 d . . .
H23 H 0.6294 -0.1412 0.4137 0.057 Uiso 1 1 calc R . .
N9 N 0.7635(4) 0.2051(3) 0.39114(8) 0.0404(7) Uani 1 1 d . . .
O1 O 0.3911(4) 0.1794(3) 0.42197(7) 0.0571(7) Uani 1 1 d D . .
O2 O 1.0422(4) -0.0695(3) 0.41394(8) 0.0558(7) Uani 1 1 d . . .
H1 H 0.502(5) 0.149(5) 0.4081(10) 0.067 Uiso 1 1 d D . .
H2 H 1.147(7) -0.002(5) 0.4160(13) 0.067 Uiso 1 1 d . . .

loop_
_atom_site_aniso_label
_atom_site_aniso_U_11
_atom_site_aniso_U_22
_atom_site_aniso_U_33
_atom_site_aniso_U_23
_atom_site_aniso_U_13
_atom_site_aniso_U_12
C2 0.0416(19) 0.0431(16) 0.0403(19) 0.0003(15) -0.0019(17) 0.0033(16)
C3 0.046(2) 0.058(2) 0.048(2) 0.0011(17) 0.0058(18) 0.0034(18)
C4 0.065(3) 0.055(2) 0.048(2) -0.0031(17) 0.013(2) 0.013(2)
C5 0.075(3) 0.0490(19) 0.044(2) -0.0080(16) 0.003(2) 0.004(2)
C6 0.055(2) 0.0442(18) 0.048(2) -0.0082(16) -0.0013(19) -0.0047(18)
C7 0.0425(19) 0.0385(15) 0.0336(18) 0.0007(13) -0.0034(16) 0.0031(15)
C8 0.0398(19) 0.0453(17) 0.0389(19) -0.0002(15) -0.0001(16) -0.0045(15)
C10 0.0352(19) 0.0538(18) 0.038(2) -0.0030(15) 0.0045(15) -0.0059(15)
C11 0.039(2) 0.0611(19) 0.0306(18) -0.0040(15) 0.0004(16) 0.0053(18)
C12 0.0419(19) 0.0413(16) 0.0374(19) -0.0044(14) 0.0037(16) 0.0007(15)
C13 0.048(2) 0.062(2) 0.047(2) -0.0062(18) 0.0043(19) -0.0083(18)
C14 0.067(3) 0.080(3) 0.0349(19) 0.0029(19) 0.013(2) -0.012(2)
C15 0.073(3) 0.073(2) 0.0337(19) -0.0007(18) 0.000(2) 0.004(2)
C16 0.053(2) 0.067(2) 0.052(3) -0.0056(19) -0.006(2) 0.001(2)
C17 0.041(2) 0.0580(19) 0.050(2) -0.0016(16) 0.0000(19) -0.0057(17)
C18 0.051(2) 0.0424(16) 0.0380(19) -0.0012(14) -0.0030(17) 0.0076(16)
C19 0.076(3) 0.053(2) 0.049(2) -0.0069(17) -0.005(2) 0.014(2)
C20 0.111(4) 0.051(2) 0.065(3) -0.013(2) -0.032(3) 0.014(3)
C21 0.077(3) 0.047(2) 0.092(4) 0.000(2) -0.029(3) -0.002(2)
C22 0.055(2) 0.046(2) 0.080(3) 0.008(2) -0.005(2) 0.0021(19)
C23 0.051(2) 0.0442(17) 0.047(2) 0.0007(15) -0.0023(18) 0.0026(18)
N9 0.0388(16) 0.0487(15) 0.0338(14) -0.0052(12) -0.0001(12) -0.0007(13)
O1 0.0448(15) 0.0694(16) 0.0572(18) -0.0201(14) 0.0035(13) -0.0129(13)
O2 0.0501(16) 0.0744(17) 0.0429(15) 0.0019(14) -0.0092(13) -0.0041(14)

loop_
_atom_type_symbol
_atom_type_description
_atom_type_scat_dispersion_real
_atom_type_scat_dispersion_imag
_atom_type_scat_source
C C 0.0033 0 'International Tables Vol C Tables 4.2.6.8 and 6.1.1.4'
H H 0 0 'International Tables Vol C Tables 4.2.6.8 and 6.1.1.4'
N N 0.0061 0 'International Tables Vol C Tables 4.2.6.8 and 6.1.1.4'
O O 0.0106 0 'International Tables Vol C Tables 4.2.6.8 and 6.1.1.4'

loop_
_geom_angle_atom_site_label_1
_geom_angle_atom_site_label_2
_geom_angle_atom_site_label_3
_geom_angle
_geom_angle_site_symmetry_1
_geom_angle_site_symmetry_3
_geom_angle_publ_flag
O1 C2 C3 119.7(3) . . ?
O1 C2 C7 120.7(3) . . ?
C3 C2 C7 119.6(3) . . ?
C4 C3 C2 120.3(4) . . ?
C4 C3 H3 119.8 . . ?
C2 C3 H3 119.8 . . ?
C3 C4 C5 120.6(4) . . ?
C3 C4 H4 119.7 . . ?
C5 C4 H4 119.7 . . ?
C6 C5 C4 119.2(4) . . ?
C6 C5 H5 120.4 . . ?
C4 C5 H5 120.4 . . ?
C5 C6 C7 121.7(4) . . ?
C5 C6 H6 119.2 . . ?
C7 C6 H6 119.2 . . ?
C6 C7 C2 118.6(3) . . ?
C6 C7 C8 121.3(3) . . ?
C2 C7 C8 120.0(3) . . ?
N9 C8 C7 122.8(3) . . ?
N9 C8 H8 118.6 . . ?
C7 C8 H8 118.6 . . ?
N9 C10 C12 111.6(3) . . ?
N9 C10 C11 109.9(3) . . ?
C12 C10 C11 113.1(3) . . ?
N9 C10 H10 107.3 . . ?
C12 C10 H10 107.3 . . ?
C11 C10 H10 107.3 . . ?
O2 C11 C18 107.9(3) . . ?
O2 C11 C10 110.1(3) . . ?
C18 C11 C10 114.1(3) . . ?
O2 C11 H11 108.2 . . ?
C18 C11 H11 108.2 . . ?
C10 C11 H11 108.2 . . ?
C13 C12 C17 118.5(4) . . ?
C13 C12 C10 119.3(3) . . ?
C17 C12 C10 122.2(3) . . ?
C14 C13 C12 121.5(4) . . ?
C14 C13 H13 119.2 . . ?
C12 C13 H13 119.2 . . ?
C13 C14 C15 119.8(4) . . ?
C13 C14 H14 120.1 . . ?
C15 C14 H14 120.1 . . ?
C16 C15 C14 119.1(4) . . ?
C16 C15 H15 120.4 . . ?
C14 C15 H15 120.4 . . ?
C15 C16 C17 120.8(4) . . ?
C15 C16 H16 119.6 . . ?
C17 C16 H16 119.6 . . ?
C12 C17 C16 120.2(4) . . ?
C12 C17 H18 119.9 . . ?
C16 C17 H18 119.9 . . ?
C19 C18 C23 118.7(4) . . ?
C19 C18 C11 119.9(3) . . ?
C23 C18 C11 121.3(3) . . ?
C20 C19 C18 120.2(4) . . ?
C20 C19 H19 119.9 . . ?
C18 C19 H19 119.9 . . ?
C21 C20 C19 120.7(4) . . ?
C21 C20 H20 119.7 . . ?
C19 C20 H20 119.7 . . ?
C20 C21 C22 119.4(4) . . ?
C20 C21 H21 120.3 . . ?
C22 C21 H21 120.3 . . ?
C23 C22 C21 120.3(4) . . ?
C23 C22 H22 119.8 . . ?
C21 C22 H22 119.8 . . ?
C22 C23 C18 120.6(3) . . ?
C22 C23 H23 119.7 . . ?
C18 C23 H23 119.7 . . ?
C8 N9 C10 119.5(3) . . ?
C2 O1 H1 109(3) . . ?
C11 O2 H2 103(3) . . ?

loop_
_geom_bond_atom_site_label_1
_geom_bond_atom_site_label_2
_geom_bond_distance
_geom_bond_site_symmetry_2
_geom_bond_publ_flag
C2 O1 1.352(4) . ?
C2 C3 1.386(5) . ?
C2 C7 1.408(5) . ?
C3 C4 1.377(5) . ?
C3 H3 0.93 . ?
C4 C5 1.396(5) . ?
C4 H4 0.93 . ?
C5 C6 1.362(5) . ?
C5 H5 0.93 . ?
C6 C7 1.396(5) . ?
C6 H6 0.93 . ?
C7 C8 1.445(4) . ?
C8 N9 1.276(4) . ?
C8 H8 0.93 . ?
C10 N9 1.457(4) . ?
C10 C12 1.529(5) . ?
C10 C11 1.551(5) . ?
C10 H10 0.98 . ?
C11 O2 1.424(4) . ?
C11 C18 1.505(5) . ?
C11 H11 0.98 . ?
C12 C13 1.384(5) . ?
C12 C17 1.388(5) . ?
C13 C14 1.377(5) . ?
C13 H13 0.93 . ?
C14 C15 1.391(6) . ?
C14 H14 0.93 . ?
C15 C16 1.379(6) . ?
C15 H15 0.93 . ?
C16 C17 1.390(5) . ?
C16 H16 0.93 . ?
C17 H18 0.93 . ?
C18 C19 1.388(5) . ?
C18 C23 1.390(5) . ?
C19 C20 1.387(6) . ?
C19 H19 0.93 . ?
C20 C21 1.375(7) . ?
C20 H20 0.93 . ?
C21 C22 1.382(6) . ?
C21 H21 0.93 . ?
C22 C23 1.381(5) . ?
C22 H22 0.93 . ?
C23 H23 0.93 . ?
O1 H1 0.88(2) . ?
O2 H2 0.83(4) . ?

loop_
_geom_hbond_atom_site_label_D
_geom_hbond_atom_site_label_H
_geom_hbond_atom_site_label_A
_geom_hbond_distance_DH
_geom_hbond_distance_HA
_geom_hbond_distance_DA
_geom_hbond_angle_DHA
_geom_hbond_site_symmetry_A
O1 H1 N9 0.88(2) 1.77(3) 2.553(4) 147(4) .
O2 H2 O1 0.83(4) 2.04(4) 2.866(3) 176(4) 1_655

loop_
_geom_torsion_atom_site_label_1
_geom_torsion_atom_site_label_2
_geom_torsion_atom_site_label_3
_geom_torsion_atom_site_label_4
_geom_torsion
_geom_torsion_site_symmetry_1
_geom_torsion_site_symmetry_2
_geom_torsion_site_symmetry_3
_geom_torsion_site_symmetry_4
_geom_torsion_publ_flag
O1 C2 C3 C4 -179.3(3) . . . . ?
C7 C2 C3 C4 1.3(5) . . . . ?
C2 C3 C4 C5 -0.5(6) . . . . ?
C3 C4 C5 C6 0.2(6) . . . . ?
C4 C5 C6 C7 -0.7(6) . . . . ?
C5 C6 C7 C2 1.4(5) . . . . ?
C5 C6 C7 C8 -177.1(3) . . . . ?
O1 C2 C7 C6 178.9(3) . . . . ?
C3 C2 C7 C6 -1.7(5) . . . . ?
O1 C2 C7 C8 -2.6(5) . . . . ?
C3 C2 C7 C8 176.9(3) . . . . ?
C6 C7 C8 N9 179.8(3) . . . . ?
C2 C7 C8 N9 1.3(5) . . . . ?
N9 C10 C11 O2 -53.2(4) . . . . ?
C12 C10 C11 O2 -178.7(3) . . . . ?
N9 C10 C11 C18 68.3(4) . . . . ?
C12 C10 C11 C18 -57.2(4) . . . . ?
N9 C10 C12 C13 134.0(3) . . . . ?
C11 C10 C12 C13 -101.4(4) . . . . ?
N9 C10 C12 C17 -45.4(4) . . . . ?
C11 C10 C12 C17 79.2(4) . . . . ?
C17 C12 C13 C14 0.6(5) . . . . ?
C10 C12 C13 C14 -178.8(3) . . . . ?
C12 C13 C14 C15 -0.7(6) . . . . ?
C13 C14 C15 C16 -0.2(6) . . . . ?
C14 C15 C16 C17 1.1(6) . . . . ?
C13 C12 C17 C16 0.4(5) . . . . ?
C10 C12 C17 C16 179.8(3) . . . . ?
C15 C16 C17 C12 -1.3(6) . . . . ?
O2 C11 C18 C19 -137.1(3) . . . . ?
C10 C11 C18 C19 100.2(4) . . . . ?
O2 C11 C18 C23 43.6(4) . . . . ?
C10 C11 C18 C23 -79.2(4) . . . . ?
C23 C18 C19 C20 3.0(5) . . . . ?
C11 C18 C19 C20 -176.3(3) . . . . ?
C18 C19 C20 C21 -0.9(6) . . . . ?
C19 C20 C21 C22 -1.4(6) . . . . ?
C20 C21 C22 C23 1.7(6) . . . . ?
C21 C22 C23 C18 0.5(5) . . . . ?
C19 C18 C23 C22 -2.8(5) . . . . ?
C11 C18 C23 C22 176.6(3) . . . . ?
C7 C8 N9 C10 -173.6(3) . . . . ?
C12 C10 N9 C8 -120.9(3) . . . . ?
C11 C10 N9 C8 112.8(3) . . . . ?

loop_
_cod_related_entry_id
_cod_related_entry_database
_cod_related_entry_code
1 ChemSpider 30652934
